data_7049139
loop_
_publ_author_name
'Zhai, Zhi-Wei'
'Yang, Shuang-Hua'
'Lv, Ya-Ru'
'Du, Chen-Xia'
'Li, Lin-Ke'
'Zang, Shuang-Quan'

_publ_section_title
;
 Amino functionalized Zn/Cd-metal-organic frameworks for selective
 CO<sub>2</sub> adsorption and Knoevenagel condensation reactions.
;
_journal_issue 12
_journal_name_full 'Dalton transactions (Cambridge, England : 2003)'
_journal_page_first 4007
_journal_page_last 4014
_journal_paper_doi 10.1039/c9dt00391f
_journal_volume 48
_journal_year 2019
_chemical_formula_moiety 'C22 H13 Cd N5 O4 S2, 0.5[H2O], 1[C3H7NO]'
_chemical_formula_sum 'C25 H21 Cd N6 O5.5 S2'
_chemical_formula_weight 670.01
_space_group_crystal_system monoclinic
_space_group_IT_number 14
_space_group_name_Hall '-P 2yn'
_space_group_name_H-M_alt 'P 1 21/n 1'
_symmetry_space_group_name_Hall '-P 2yn'
_symmetry_space_group_name_H-M 'P 1 21/n 1'
_atom_sites_solution_hydrogens geom
_atom_sites_solution_primary dual
_audit_creation_date 2019-02-16
_audit_creation_method
;
Olex2 1.2
(compiled 2018.05.29 svn.r3508 for OlexSys, GUI svn.r5506)
;
_audit_update_record
;
2019-02-17 deposited with the CCDC.    2019-02-25 downloaded from the CCDC.
;
_cell_angle_alpha 90
_cell_angle_beta 100.8040(10)
_cell_angle_gamma 90
_cell_formula_units_Z 4
_cell_length_a 13.56520(10)
_cell_length_b 14.40230(10)
_cell_length_c 13.93520(10)
_cell_measurement_reflns_used 9254
_cell_measurement_temperature 149.99(10)
_cell_measurement_theta_max 73.9630
_cell_measurement_theta_min 3.0680
_cell_volume 2674.26(3)
_computing_cell_refinement 'CrysAlisPro 1.171.39.7b (Rigaku OD, 2015)'
_computing_data_collection 'CrysAlisPro 1.171.39.7b (Rigaku OD, 2015)'
_computing_data_reduction 'CrysAlisPro 1.171.39.7b (Rigaku OD, 2015)'
_computing_molecular_graphics 'Olex2 (Dolomanov et al., 2009)'
_computing_publication_material 'Olex2 (Dolomanov et al., 2009)'
_computing_structure_refinement 'ShelXL (Sheldrick, 2015)'
_computing_structure_solution 'ShelXT (Sheldrick, 2015)'
_diffrn_ambient_environment N~2~
_diffrn_ambient_temperature 149.99(10)
_diffrn_detector 'CCD plate'
_diffrn_measured_fraction_theta_full 0.998
_diffrn_measured_fraction_theta_max 0.969
_diffrn_measurement_details
;
List of Runs (angles in degrees, time in seconds):

  # Type    Start    End  Width  t~exp~   \w     \q     \k     \f   Frames
#--------------------------------------------------------------------------
  1  \w    -88.00  13.00   0.50    0.50    --    0.00 -19.00 -90.00  202
  2  \w    -22.00  33.00   0.50    0.50    --    0.00  57.00 120.00  110
  3  \w    -32.00  -6.00   0.50    0.50    --    0.00 -38.00-120.00   52
  4  \w    -89.00 -51.00   0.50    0.50    --    0.00 -38.00-120.00   76
  5  \w      6.00 118.00   0.50    0.84    --   95.20 -61.00  90.00  224
  6  \w     31.00 120.00   0.50    0.84    --   95.20 -61.00-120.00  178
  7  \w     31.00  73.00   0.50    0.84    --   95.20 -77.00  90.00   84
  8  \w     76.00 116.00   0.50    0.84    --   95.20  15.00 -60.00   80
  9  \w     18.00  44.00   0.50    0.84    --   95.20 -77.00-150.00   52
 10  \w     44.00 122.00   0.50    0.84    --   95.20 -82.00-120.00  156
 11  \w     88.00 126.00   0.50    0.84    --   95.20 -77.00  90.00   76
 12  \w     49.00 110.00   0.50    0.84    --   95.20 -30.00 120.00  122
 13  \w     68.00 102.00   0.50    0.84    --   95.20 -30.00 -90.00   68
 14  \w      6.00  45.00   0.50    0.84    --   95.20 -30.00 120.00   78
;
_diffrn_measurement_device 'four-circle diffractometer'
_diffrn_measurement_device_type 'XtaLAB Pro: Kappa single'
_diffrn_measurement_method '\w scans'
_diffrn_orient_matrix_type 'CrysAlisPro convention (1999,Acta A55,543-557)'
_diffrn_orient_matrix_UB_11 0.0726647000
_diffrn_orient_matrix_UB_12 -0.0393359000
_diffrn_orient_matrix_UB_13 -0.0625438000
_diffrn_orient_matrix_UB_21 0.0885452000
_diffrn_orient_matrix_UB_22 0.0146139000
_diffrn_orient_matrix_UB_23 0.0856378000
_diffrn_orient_matrix_UB_31 -0.0159408000
_diffrn_orient_matrix_UB_32 -0.0983451000
_diffrn_orient_matrix_UB_33 0.0377250000
_diffrn_radiation_monochromator graphite
_diffrn_radiation_probe x-ray
_diffrn_radiation_type CuK\a
_diffrn_radiation_wavelength 1.54184
_diffrn_reflns_av_R_equivalents 0.0375
_diffrn_reflns_av_unetI/netI 0.0408
_diffrn_reflns_Laue_measured_fraction_full 0.998
_diffrn_reflns_Laue_measured_fraction_max 0.969
_diffrn_reflns_limit_h_max 16
_diffrn_reflns_limit_h_min -16
_diffrn_reflns_limit_k_max 9
_diffrn_reflns_limit_k_min -17
_diffrn_reflns_limit_l_max 17
_diffrn_reflns_limit_l_min -13
_diffrn_reflns_number 14867
_diffrn_reflns_point_group_measured_fraction_full 0.998
_diffrn_reflns_point_group_measured_fraction_max 0.969
_diffrn_reflns_theta_full 67.684
_diffrn_reflns_theta_max 74.004
_diffrn_reflns_theta_min 4.174
_diffrn_source 'fine-focus sealed X-ray tube'
_diffrn_source_type 'Enhance (Cu) X-ray Source'
_exptl_absorpt_coefficient_mu 8.438
_exptl_absorpt_correction_T_max 1.00000
_exptl_absorpt_correction_T_min 0.46808
_exptl_absorpt_correction_type multi-scan
_exptl_absorpt_process_details
;
CrysAlisPro 1.171.39.7b (Rigaku Oxford Diffraction, 2015)
Empirical absorption correction using spherical harmonics,
 implemented in SCALE3 ABSPACK scaling algorithm.
;
_exptl_crystal_colour 'light yellow'
_exptl_crystal_colour_modifier light
_exptl_crystal_colour_primary yellow
_exptl_crystal_density_diffrn 1.664
_exptl_crystal_description block
_exptl_crystal_F_000 1168
_exptl_crystal_size_max 0.2
_exptl_crystal_size_mid 0.1
_exptl_crystal_size_min 0.05
_refine_diff_density_max 1.275
_refine_diff_density_min -1.715
_refine_diff_density_rms 0.100
_refine_ls_extinction_method none
_refine_ls_goodness_of_fit_ref 1.097
_refine_ls_hydrogen_treatment constr
_refine_ls_matrix_type full
_refine_ls_number_parameters 317
_refine_ls_number_reflns 5251
_refine_ls_number_restraints 0
_refine_ls_restrained_S_all 1.097
_refine_ls_R_factor_all 0.0428
_refine_ls_R_factor_gt 0.0397
_refine_ls_shift/su_max 0.004
_refine_ls_shift/su_mean 0.000
_refine_ls_structure_factor_coef Fsqd
_refine_ls_weighting_details
;
 w=1/[\s^2^(Fo^2^)+(0.0765P)^2^]
 where P=(Fo^2^+2Fc^2^)/3
;
_refine_ls_weighting_scheme calc
_refine_ls_wR_factor_gt 0.1120
_refine_ls_wR_factor_ref 0.1140
_reflns_Friedel_coverage 0.000
_reflns_number_gt 4722
_reflns_number_total 5251
_reflns_threshold_expression 'I > 2\s(I)'
_cod_data_source_file c9dt00391f2.cif
_cod_data_source_block 20170629e2-hy
_cod_depositor_comments 'Adding full bibliography for 7049138--7049139.cif.'
_cod_database_code 7049139
_shelxl_version_number 2013-2
_chemical_oxdiff_formula 'C H O N S Cd'
_shelx_space_group_comment
;
The symmetry employed for this shelxl refinement is uniquely defined
by the following loop, which should always be used as a source of
symmetry information in preference to the above space-group names.
They are only intended as comments.
;
_shelx_estimated_absorpt_t_max 0.682
_shelx_estimated_absorpt_t_min 0.288
_reflns_odcompleteness_completeness 99.98
_reflns_odcompleteness_iscentric 1
_reflns_odcompleteness_theta 66.97
_olex2_refinement_description
;
1. Fixed Uiso
 At 1.2 times of:
  All C(H) groups, All N(H,H) groups
2. Shared sites
{C3A, C3B}
{C4A, C4B}
3. Uiso/Uaniso restraints and constraints
Uanis(C4A) = Uanis(C4B)
Uanis(C3A) = Uanis(C3B)
4. Others
 Sof(N5B)=Sof(H5Ba)=Sof(H5Bb)=Sof(C4A)=Sof(C3B)=Sof(H3B)=1-FVAR(1)
 Sof(N5A)=Sof(H5Aa)=Sof(H5Ab)=Sof(C3A)=Sof(C4B)=Sof(H4B)=FVAR(1)
5.a Aromatic/amide H refined with riding coordinates:
 C9(H9), C13(H13), C19(H19), C10(H10), C21(H21), C12(H12), C7(H7), C18(H18),
 C22(H22), C6(H6), C4B(H4B), C3B(H3B)
5.b X=CH2 refined with riding coordinates:
 N5A(H5Aa,H5Ab), N5B(H5Ba,H5Bb)
;
_olex2_submission_special_instructions 'No special instructions were received'
_oxdiff_exptl_absorpt_empirical_details
;
Empirical correction (ABSPACK) includes:
- Absorption correction using spherical harmonics
- Frame scaling
- Detector area scaling
;
_oxdiff_exptl_absorpt_empirical_full_max 1.931
_oxdiff_exptl_absorpt_empirical_full_min 0.590

loop_
_space_group_symop_operation_xyz
'x, y, z'
'-x+1/2, y+1/2, -z+1/2'
'-x, -y, -z'
'x-1/2, -y-1/2, z-1/2'

loop_
_atom_site_label
_atom_site_type_symbol
_atom_site_fract_x
_atom_site_fract_y
_atom_site_fract_z
_atom_site_U_iso_or_equiv
_atom_site_adp_type
_atom_site_occupancy
_atom_site_site_symmetry_order
_atom_site_calc_flag
_atom_site_refinement_flags_posn
_atom_site_refinement_flags_occupancy
_atom_site_disorder_assembly
_atom_site_disorder_group
Cd1 Cd 1.08362(2) 0.60418(2) 0.95549(2) 0.02330(10) Uani 1 1 d . . . .
S1 S 0.72625(6) 0.52313(7) 0.46586(6) 0.0391(2) Uani 1 1 d . . . .
S2 S 0.44695(6) 0.64049(6) 0.44245(6) 0.03438(19) Uani 1 1 d . . . .
O1 O 0.99963(16) 0.68012(16) 1.05538(16) 0.0313(5) Uani 1 1 d . . . .
O4 O 0.6370(2) 0.76056(18) 1.3773(2) 0.0472(7) Uani 1 1 d . . . .
O3 O 0.7061(2) 0.89501(16) 1.3576(2) 0.0410(6) Uani 1 1 d . . . .
O2 O 0.90461(18) 0.55436(17) 1.04905(16) 0.0365(6) Uani 1 1 d . . . .
N1 N 0.9525(2) 0.5889(2) 0.8231(2) 0.0324(6) Uani 1 1 d . . . .
N3 N 0.6285(2) 0.6196(2) 0.5769(2) 0.0348(6) Uani 1 1 d . . . .
N2 N 0.2129(2) 0.59180(19) 0.0919(2) 0.0318(6) Uani 1 1 d . . . .
N4 N 0.5426(2) 0.5414(2) 0.3324(2) 0.0347(6) Uani 1 1 d . . . .
C15 C 0.6041(2) 0.5544(2) 0.4204(2) 0.0334(7) Uani 1 1 d . . . .
C11 C 0.7978(3) 0.5823(3) 0.6596(3) 0.0348(7) Uani 1 1 d . . . .
C9 C 0.9660(3) 0.5469(3) 0.7414(2) 0.0412(8) Uani 1 1 d . . . .
H9 H 1.0280 0.5200 0.7397 0.049 Uiso 1 1 calc R . . .
C17 C 0.4568(3) 0.5832(2) 0.3346(3) 0.0330(7) Uani 1 1 d . . . .
C13 C 0.8629(3) 0.6266(3) 0.8246(3) 0.0362(7) Uani 1 1 d . . . .
H13 H 0.8527 0.6553 0.8818 0.043 Uiso 1 1 calc R . . .
C19 C 0.2841(3) 0.6321(3) 0.2564(3) 0.0378(8) Uani 1 1 d . . . .
H19 H 0.2766 0.6622 0.3136 0.045 Uiso 1 1 calc R . . .
C10 C 0.8915(3) 0.5417(3) 0.6590(3) 0.0465(10) Uani 1 1 d . . . .
H10 H 0.9036 0.5114 0.6034 0.056 Uiso 1 1 calc R . . .
C21 C 0.3776(3) 0.5395(3) 0.1651(3) 0.0455(9) Uani 1 1 d . . . .
H21 H 0.4349 0.5065 0.1588 0.055 Uiso 1 1 calc R . . .
C12 C 0.7837(3) 0.6251(2) 0.7446(3) 0.0356(7) Uani 1 1 d . . . .
H12 H 0.7225 0.6525 0.7485 0.043 Uiso 1 1 calc R . . .
C7 C 0.7938(3) 0.6309(2) 1.1809(3) 0.0350(7) Uani 1 1 d . . . .
H7 H 0.7778 0.5709 1.1586 0.042 Uiso 1 1 calc R . . .
C8 C 0.6978(3) 0.8090(2) 1.3413(2) 0.0339(7) Uani 1 1 d . . . .
C16 C 0.5674(3) 0.6052(2) 0.4896(3) 0.0327(8) Uani 1 1 d . . . .
C1 C 0.9299(2) 0.6336(2) 1.0808(2) 0.0276(6) Uani 1 1 d . . . .
C18 C 0.2075(3) 0.6344(3) 0.1756(3) 0.0369(7) Uani 1 1 d . . . .
H18 H 0.1494 0.6672 0.1799 0.044 Uiso 1 1 calc R . . .
C2 C 0.8731(2) 0.6791(2) 1.1516(2) 0.0279(6) Uani 1 1 d . . . .
C20 C 0.3721(3) 0.5848(2) 0.2518(3) 0.0316(7) Uani 1 1 d . . . .
C5 C 0.7605(3) 0.7642(2) 1.2757(2) 0.0347(7) Uani 1 1 d . . . .
C22 C 0.2964(3) 0.5439(3) 0.0880(3) 0.0460(10) Uani 1 1 d . . . .
H22 H 0.3004 0.5120 0.0308 0.055 Uiso 1 1 calc R . . .
C6 C 0.7398(3) 0.6737(3) 1.2432(3) 0.0391(8) Uani 1 1 d . . . .
H6 H 0.6883 0.6412 1.2639 0.047 Uiso 1 1 calc R . . .
C14 C 0.7151(3) 0.5795(3) 0.5748(3) 0.0350(7) Uani 1 1 d . . . .
N5A N 0.9826(8) 0.8184(7) 1.1826(8) 0.053(3) Uani 0.319(6) 1 d . P A 1
H5AA H 1.0290 0.7947 1.1558 0.064 Uiso 0.319(6) 1 calc R P A 1
H5AB H 0.9897 0.8734 1.2069 0.064 Uiso 0.319(6) 1 calc R P A 1
C3A C 0.8971(2) 0.7681(2) 1.1867(2) 0.0330(7) Uani 0.319(6) 1 d . P A 1
C4B C 0.8411(3) 0.8122(2) 1.2480(3) 0.0376(8) Uani 0.319(6) 1 d . P A 1
H4B H 0.8568 0.8722 1.2702 0.045 Uiso 0.319(6) 1 calc R P A 1
N5B N 0.8711(5) 0.9010(3) 1.2806(5) 0.0579(18) Uani 0.681(6) 1 d . P A 2
H5BA H 0.9221 0.9265 1.2629 0.069 Uiso 0.681(6) 1 calc R P A 2
H5BB H 0.8385 0.9304 1.3185 0.069 Uiso 0.681(6) 1 calc R P A 2
C4A C 0.8411(3) 0.8122(2) 1.2480(3) 0.0376(8) Uani 0.681(6) 1 d . P A 2
C3B C 0.8971(2) 0.7681(2) 1.1867(2) 0.0330(7) Uani 0.681(6) 1 d . P A 2
H3B H 0.9512 0.7990 1.1691 0.040 Uiso 0.681(6) 1 calc R P A 2

loop_
_atom_site_aniso_label
_atom_site_aniso_U_11
_atom_site_aniso_U_22
_atom_site_aniso_U_33
_atom_site_aniso_U_23
_atom_site_aniso_U_13
_atom_site_aniso_U_12
Cd1 0.02139(14) 0.02853(16) 0.02084(14) -0.00008(7) 0.00622(9) -0.00025(7)
S1 0.0295(4) 0.0529(6) 0.0326(4) 0.0004(4) -0.0005(3) 0.0029(4)
S2 0.0319(4) 0.0364(5) 0.0316(4) -0.0011(3) -0.0025(3) 0.0016(3)
O1 0.0309(11) 0.0372(13) 0.0286(11) -0.0031(10) 0.0128(9) 0.0051(10)
O4 0.0559(16) 0.0399(15) 0.0572(16) -0.0004(12) 0.0399(14) -0.0011(12)
O3 0.0428(15) 0.0401(15) 0.0470(15) -0.0073(11) 0.0264(12) 0.0008(10)
O2 0.0533(15) 0.0246(12) 0.0344(13) -0.0042(9) 0.0152(11) 0.0028(10)
N1 0.0286(15) 0.0399(16) 0.0279(14) 0.0018(12) 0.0031(11) -0.0015(12)
N3 0.0287(15) 0.0380(16) 0.0341(15) 0.0039(12) -0.0029(12) -0.0025(12)
N2 0.0280(14) 0.0373(16) 0.0282(15) -0.0026(11) 0.0004(12) 0.0016(11)
N4 0.0302(14) 0.0368(16) 0.0345(14) 0.0012(12) -0.0009(11) 0.0001(12)
C15 0.0294(16) 0.0318(18) 0.0362(17) 0.0033(14) -0.0007(13) -0.0039(13)
C11 0.0327(18) 0.0396(19) 0.0298(17) 0.0030(15) 0.0000(14) -0.0046(15)
C9 0.0308(17) 0.060(2) 0.0314(17) -0.0030(17) 0.0015(13) 0.0070(16)
C17 0.0341(18) 0.0314(17) 0.0294(17) 0.0022(14) -0.0045(14) -0.0028(15)
C13 0.0303(17) 0.044(2) 0.0334(18) 0.0011(15) 0.0037(14) 0.0029(15)
C19 0.0357(18) 0.042(2) 0.0325(17) -0.0076(15) -0.0022(14) 0.0038(15)
C10 0.0361(19) 0.073(3) 0.0287(17) -0.0088(18) 0.0016(14) 0.0076(18)
C21 0.0315(18) 0.065(3) 0.0374(19) -0.0112(18) -0.0007(14) 0.0130(17)
C12 0.0296(17) 0.0399(19) 0.0356(18) 0.0037(15) 0.0018(14) 0.0017(14)
C7 0.0421(19) 0.0264(16) 0.0409(19) -0.0005(15) 0.0188(15) -0.0049(15)
C8 0.0372(17) 0.0346(18) 0.0325(16) 0.0021(14) 0.0133(13) 0.0045(14)
C16 0.0322(18) 0.0332(19) 0.0303(17) 0.0033(13) -0.0001(14) -0.0056(13)
C1 0.0281(16) 0.0352(17) 0.0211(14) 0.0044(13) 0.0084(11) 0.0073(13)
C18 0.0333(18) 0.0406(19) 0.0354(18) -0.0037(16) 0.0031(14) 0.0058(15)
C2 0.0312(15) 0.0288(16) 0.0261(14) 0.0003(12) 0.0118(12) 0.0029(13)
C20 0.0291(17) 0.0313(17) 0.0321(17) 0.0006(14) -0.0006(13) -0.0021(14)
C5 0.0404(19) 0.0328(18) 0.0359(17) 0.0004(15) 0.0200(14) 0.0021(15)
C22 0.0337(18) 0.067(3) 0.0349(18) -0.0143(18) 0.0009(14) 0.0111(17)
C6 0.044(2) 0.0364(19) 0.044(2) -0.0027(15) 0.0281(16) -0.0060(15)
C14 0.0351(18) 0.0381(19) 0.0292(17) 0.0062(15) -0.0009(13) -0.0029(15)
N5A 0.060(7) 0.039(6) 0.074(8) -0.014(5) 0.047(6) -0.022(5)
C3A 0.0321(17) 0.0318(17) 0.0399(18) 0.0004(14) 0.0188(14) -0.0021(14)
C4B 0.046(2) 0.0295(17) 0.0421(19) -0.0030(15) 0.0212(15) -0.0001(15)
N5B 0.077(4) 0.038(3) 0.073(4) -0.017(2) 0.052(3) -0.017(2)
C4A 0.046(2) 0.0295(17) 0.0421(19) -0.0030(15) 0.0212(15) -0.0001(15)
C3B 0.0321(17) 0.0318(17) 0.0399(18) 0.0004(14) 0.0188(14) -0.0021(14)

loop_
_atom_type_symbol
_atom_type_description
_atom_type_scat_dispersion_real
_atom_type_scat_dispersion_imag
_atom_type_scat_source
C C 0.0181 0.0091 'International Tables Vol C Tables 4.2.6.8 and 6.1.1.4'
H H 0.0000 0.0000 'International Tables Vol C Tables 4.2.6.8 and 6.1.1.4'
Cd Cd 0.1185 4.6533 'International Tables Vol C Tables 4.2.6.8 and 6.1.1.4'
N N 0.0311 0.0180 'International Tables Vol C Tables 4.2.6.8 and 6.1.1.4'
O O 0.0492 0.0322 'International Tables Vol C Tables 4.2.6.8 and 6.1.1.4'
S S 0.3331 0.5567 'International Tables Vol C Tables 4.2.6.8 and 6.1.1.4'

loop_
_geom_angle_atom_site_label_1
_geom_angle_atom_site_label_2
_geom_angle_atom_site_label_3
_geom_angle
_geom_angle_site_symmetry_1
_geom_angle_site_symmetry_3
O1 Cd1 O4 96.73(8) . 4_675
O1 Cd1 O3 149.18(8) . 4_675
O1 Cd1 O2 123.34(8) . 3_767
O1 Cd1 N1 97.86(9) . .
O1 Cd1 N2 85.62(9) . 1_656
O3 Cd1 O4 54.93(8) 4_675 4_675
O3 Cd1 N2 88.15(11) 4_675 1_656
O2 Cd1 O4 139.92(8) 3_767 4_675
O2 Cd1 O3 85.87(8) 3_767 4_675
O2 Cd1 N1 86.03(9) 3_767 .
O2 Cd1 N2 84.31(9) 3_767 1_656
N1 Cd1 O4 88.13(10) . 4_675
N1 Cd1 O3 93.40(11) . 4_675
N1 Cd1 N2 170.08(11) . 1_656
N2 Cd1 O4 100.73(10) 1_656 4_675
C15 S1 C14 87.93(17) . .
C16 S2 C17 88.20(17) . .
C1 O1 Cd1 114.2(2) . .
C8 O4 Cd1 90.4(2) . 4_576
C8 O3 Cd1 93.5(2) . 4_576
C1 O2 Cd1 154.8(2) . 3_767
C9 N1 Cd1 121.0(2) . .
C9 N1 C13 118.0(3) . .
C13 N1 Cd1 120.9(2) . .
C14 N3 C16 108.1(3) . .
C18 N2 Cd1 121.4(2) . 1_454
C18 N2 C22 117.4(3) . .
C22 N2 Cd1 121.2(2) . 1_454
C17 N4 C15 108.1(3) . .
N4 C15 S1 132.9(3) . .
N4 C15 C16 117.7(3) . .
C16 C15 S1 109.3(3) . .
C10 C11 C14 122.7(3) . .
C12 C11 C10 117.6(3) . .
C12 C11 C14 119.7(3) . .
N1 C9 H9 118.7 . .
N1 C9 C10 122.6(3) . .
C10 C9 H9 118.7 . .
N4 C17 S2 116.7(3) . .
N4 C17 C20 123.6(3) . .
C20 C17 S2 119.7(3) . .
N1 C13 H13 118.4 . .
N1 C13 C12 123.2(3) . .
C12 C13 H13 118.4 . .
C18 C19 H19 120.1 . .
C18 C19 C20 119.8(3) . .
C20 C19 H19 120.1 . .
C11 C10 H10 120.2 . .
C9 C10 C11 119.7(3) . .
C9 C10 H10 120.2 . .
C20 C21 H21 120.4 . .
C20 C21 C22 119.2(3) . .
C22 C21 H21 120.4 . .
C11 C12 C13 118.9(3) . .
C11 C12 H12 120.5 . .
C13 C12 H12 120.5 . .
C2 C7 H7 120.4 . .
C6 C7 H7 120.4 . .
C6 C7 C2 119.3(3) . .
O4 C8 Cd1 62.18(17) . 4_576
O4 C8 O3 121.2(3) . .
O4 C8 C5 119.5(3) . .
O3 C8 Cd1 59.00(17) . 4_576
O3 C8 C5 119.3(3) . .
C5 C8 Cd1 177.8(2) . 4_576
N3 C16 S2 132.5(3) . .
N3 C16 C15 118.1(3) . .
C15 C16 S2 109.4(3) . .
O1 C1 C2 117.0(3) . .
O2 C1 O1 123.8(3) . .
O2 C1 C2 119.2(3) . .
N2 C18 C19 123.1(3) . .
N2 C18 H18 118.5 . .
C19 C18 H18 118.5 . .
C7 C2 C1 119.2(3) . .
C3A C2 C7 119.6(3) . .
C3A C2 C1 121.1(3) . .
C19 C20 C17 121.7(3) . .
C19 C20 C21 117.3(3) . .
C21 C20 C17 121.0(3) . .
C6 C5 C8 119.8(3) . .
C6 C5 C4B 119.4(3) . .
C4B C5 C8 120.8(3) . .
N2 C22 C21 123.2(3) . .
N2 C22 H22 118.4 . .
C21 C22 H22 118.4 . .
C7 C6 C5 121.6(3) . .
C7 C6 H6 119.2 . .
C5 C6 H6 119.2 . .
N3 C14 S1 116.5(3) . .
N3 C14 C11 121.4(3) . .
C11 C14 S1 122.1(3) . .
H5AA N5A H5AB 120.0 . .
C3A N5A H5AA 120.0 . .
C3A N5A H5AB 120.0 . .
C2 C3A C4B 121.1(3) . .
N5A C3A C2 127.8(5) . .
N5A C3A C4B 110.2(5) . .
C5 C4B H4B 120.5 . .
C3A C4B C5 118.9(3) . .
C3A C4B H4B 120.5 . .
H5BA N5B H5BB 120.0 . .

loop_
_geom_bond_atom_site_label_1
_geom_bond_atom_site_label_2
_geom_bond_distance
_geom_bond_site_symmetry_2
Cd1 O1 2.242(2) .
Cd1 O4 2.409(2) 4_675
Cd1 O3 2.339(2) 4_675
Cd1 O2 2.291(2) 3_767
Cd1 N1 2.321(3) .
Cd1 N2 2.339(3) 1_656
S1 C15 1.720(3) .
S1 C14 1.753(4) .
S2 C17 1.741(4) .
S2 C16 1.720(4) .
O1 C1 1.263(4) .
O4 Cd1 2.409(2) 4_576
O4 C8 1.255(4) .
O3 Cd1 2.339(2) 4_576
O3 C8 1.260(4) .
O2 Cd1 2.291(2) 3_767
O2 C1 1.249(4) .
N1 C9 1.332(4) .
N1 C13 1.335(4) .
N3 C16 1.353(4) .
N3 C14 1.314(5) .
N2 Cd1 2.339(3) 1_454
N2 C18 1.332(4) .
N2 C22 1.336(4) .
N4 C15 1.361(4) .
N4 C17 1.316(5) .
C15 C16 1.375(5) .
C11 C10 1.402(5) .
C11 C12 1.380(5) .
C11 C14 1.469(5) .
C9 H9 0.9300 .
C9 C10 1.382(5) .
C17 C20 1.468(5) .
C13 H13 0.9300 .
C13 C12 1.396(5) .
C19 H19 0.9300 .
C19 C18 1.382(5) .
C19 C20 1.386(5) .
C10 H10 0.9300 .
C21 H21 0.9300 .
C21 C20 1.388(5) .
C21 C22 1.388(5) .
C12 H12 0.9300 .
C7 H7 0.9300 .
C7 C2 1.403(4) .
C7 C6 1.381(5) .
C8 Cd1 2.724(3) 4_576
C8 C5 1.506(4) .
C1 C2 1.509(4) .
C18 H18 0.9300 .
C2 C3A 1.390(4) .
C5 C6 1.391(5) .
C5 C4B 1.407(5) .
C22 H22 0.9300 .
C6 H6 0.9300 .
N5A H5AA 0.8600 .
N5A H5AB 0.8600 .
N5A C3A 1.378(9) .
C3A C4B 1.397(4) .
C4B H4B 0.9300 .
N5B H5BA 0.8600 .
N5B H5BB 0.8600 .

loop_
_geom_torsion_atom_site_label_1
_geom_torsion_atom_site_label_2
_geom_torsion_atom_site_label_3
_geom_torsion_atom_site_label_4
_geom_torsion
_geom_torsion_site_symmetry_1
Cd1 O1 C1 O2 -4.4(4) .
Cd1 O1 C1 C2 177.4(2) .
Cd1 O4 C8 O3 0.2(4) 4_576
Cd1 O4 C8 C5 -178.5(3) 4_576
Cd1 O3 C8 O4 -0.2(4) 4_576
Cd1 O3 C8 C5 178.5(3) 4_576
Cd1 O2 C1 O1 83.3(5) 3_767
Cd1 O2 C1 C2 -98.6(5) 3_767
Cd1 N1 C9 C10 -175.8(3) .
Cd1 N1 C13 C12 175.4(3) .
Cd1 N2 C18 C19 -177.1(3) 1_454
Cd1 N2 C22 C21 175.9(3) 1_454
S1 C15 C16 S2 177.59(17) .
S1 C15 C16 N3 -1.2(4) .
S2 C17 C20 C19 1.0(5) .
S2 C17 C20 C21 -179.7(3) .
O1 C1 C2 C7 178.9(3) .
O1 C1 C2 C3A 0.0(5) .
O4 C8 C5 C6 10.0(5) .
O4 C8 C5 C4B -168.9(3) .
O3 C8 C5 C6 -168.6(4) .
O3 C8 C5 C4B 12.4(5) .
O2 C1 C2 C7 0.6(5) .
O2 C1 C2 C3A -178.3(3) .
N1 C9 C10 C11 0.4(6) .
N1 C13 C12 C11 0.4(6) .
N4 C15 C16 S2 -0.3(4) .
N4 C15 C16 N3 -179.1(3) .
N4 C17 C20 C19 -178.1(4) .
N4 C17 C20 C21 1.3(6) .
C15 S1 C14 N3 -1.1(3) .
C15 S1 C14 C11 179.1(3) .
C15 N4 C17 S2 0.3(4) .
C15 N4 C17 C20 179.4(3) .
C9 N1 C13 C12 -0.9(5) .
C17 S2 C16 N3 179.0(4) .
C17 S2 C16 C15 0.4(3) .
C17 N4 C15 S1 -177.3(3) .
C17 N4 C15 C16 0.0(4) .
C13 N1 C9 C10 0.5(6) .
C10 C11 C12 C13 0.5(5) .
C10 C11 C14 S1 1.1(5) .
C10 C11 C14 N3 -178.7(4) .
C12 C11 C10 C9 -0.9(6) .
C12 C11 C14 S1 -178.0(3) .
C12 C11 C14 N3 2.2(5) .
C7 C2 C3A N5A 165.8(7) .
C7 C2 C3A C4B -2.4(5) .
C8 C5 C6 C7 178.3(4) .
C8 C5 C4B C3A -179.7(3) .
C16 S2 C17 N4 -0.4(3) .
C16 S2 C17 C20 -179.5(3) .
C16 N3 C14 S1 0.6(4) .
C16 N3 C14 C11 -179.6(3) .
C1 C2 C3A N5A -15.3(8) .
C1 C2 C3A C4B 176.5(3) .
C18 N2 C22 C21 -2.2(6) .
C18 C19 C20 C17 177.8(3) .
C18 C19 C20 C21 -1.5(6) .
C2 C7 C6 C5 1.6(6) .
C2 C3A C4B C5 1.2(5) .
C20 C19 C18 N2 0.8(6) .
C20 C21 C22 N2 1.5(7) .
C22 N2 C18 C19 1.0(6) .
C22 C21 C20 C17 -178.9(4) .
C22 C21 C20 C19 0.4(6) .
C6 C7 C2 C1 -177.9(3) .
C6 C7 C2 C3A 1.0(5) .
C6 C5 C4B C3A 1.3(6) .
C14 S1 C15 N4 178.6(4) .
C14 S1 C15 C16 1.2(3) .
C14 N3 C16 S2 -178.1(3) .
C14 N3 C16 C15 0.5(4) .
C14 C11 C10 C9 -180.0(4) .
C14 C11 C12 C13 179.6(3) .
N5A C3A C4B C5 -168.9(6) .
C4B C5 C6 C7 -2.8(6) .

loop_
_smtbx_masks_void_nr
_smtbx_masks_void_average_x
_smtbx_masks_void_average_y
_smtbx_masks_void_average_z
_smtbx_masks_void_volume
_smtbx_masks_void_count_electrons
1 0.000 -0.993 0.500 384.4 88.2
2 0.500 0.014 0.000 384.4 88.2
